data_4079563
loop_
_publ_author_name
'Makhloufi, Abdelaziz'
'Frank, Walter'
'Ganter, Christian'

_publ_section_title
;
 Converting Caffeine to Electronically Different N-Heterocyclic Carbenes
 with a Hypoxanthine Backbone
;
_journal_issue 20
_journal_name_full Organometallics
_journal_page_first 7272
_journal_paper_doi 10.1021/om300836w
_journal_volume 31
_journal_year 2012
_chemical_formula_moiety 'C18 H26 N8 O2 2+, 2(B F4 1-)'
_chemical_formula_sum 'C18 H26 B2 F8 N8 O2'
_chemical_formula_weight 560.09
_chemical_name_systematic
; 
 ? 
;
_space_group_IT_number 14
_symmetry_cell_setting monoclinic
_symmetry_space_group_name_Hall '-P 2ybc'
_symmetry_space_group_name_H-M 'P 1 21/c 1'
_atom_sites_solution_hydrogens difmap
_atom_sites_solution_primary direct
_atom_sites_solution_secondary difmap
_audit_creation_method SHELXL-97
_cell_angle_alpha 90.00
_cell_angle_beta 99.45(3)
_cell_angle_gamma 90.00
_cell_formula_units_Z 2
_cell_length_a 11.616(2)
_cell_length_b 9.5970(19)
_cell_length_c 11.503(2)
_cell_measurement_reflns_used 5448
_cell_measurement_temperature 291(2)
_cell_measurement_theta_max 23.24
_cell_measurement_theta_min 2.19
_cell_volume 1264.9(4)
_computing_cell_refinement
;
<i>CrysAlis PRO</i>, Ver.1.171.33.52 (Oxford Diffraction Ltd., 2009)
;
_computing_data_collection
;
<i>CrysAlis PRO</i>, Ver.1.171.33.52 (Oxford Diffraction Ltd., 2009)
;
_computing_data_reduction
;
<i>CrysAlis PRO</i>, Ver.1.171.33.52 (Oxford Diffraction Ltd., 2009)
;
_computing_molecular_graphics 'SHELXTL (Sheldrick, 1998)'
_computing_publication_material 'SHELXL-97 (Sheldrick, 1997)'
_computing_structure_refinement 'SHELXL-97 (Sheldrick, 1997)'
_computing_structure_solution 'SHELXS-97 (Sheldrick, 1990)'
_diffrn_ambient_temperature 291(2)
_diffrn_detector_area_resol_mean 32.3
_diffrn_measured_fraction_theta_full 0.999
_diffrn_measured_fraction_theta_max 0.999
_diffrn_measurement_device_type 'Xcalibur, Eos'
_diffrn_measurement_method '\w scans'
_diffrn_radiation_monochromator graphite
_diffrn_radiation_source 'fine-focus sealed tube'
_diffrn_radiation_type MoK\a
_diffrn_radiation_wavelength 0.71073
_diffrn_reflns_av_R_equivalents 0.0000
_diffrn_reflns_av_sigmaI/netI 0.0228
_diffrn_reflns_limit_h_max 13
_diffrn_reflns_limit_h_min -13
_diffrn_reflns_limit_k_max 11
_diffrn_reflns_limit_k_min -11
_diffrn_reflns_limit_l_max 13
_diffrn_reflns_limit_l_min -13
_diffrn_reflns_number 15810
_diffrn_reflns_theta_full 24.99
_diffrn_reflns_theta_max 24.99
_diffrn_reflns_theta_min 2.77
_diffrn_standards_decay_% 0
_exptl_absorpt_coefficient_mu 0.138
_exptl_absorpt_correction_type none
_exptl_crystal_colour colourless
_exptl_crystal_density_diffrn 1.471
_exptl_crystal_density_method 'not measured'
_exptl_crystal_description prismatic
_exptl_crystal_F_000 576
_exptl_crystal_size_max 0.5
_exptl_crystal_size_mid 0.45
_exptl_crystal_size_min 0.2
_refine_diff_density_max 0.298
_refine_diff_density_min -0.233
_refine_diff_density_rms 0.040
_refine_ls_extinction_method none
_refine_ls_goodness_of_fit_ref 1.158
_refine_ls_hydrogen_treatment constr
_refine_ls_matrix_type full
_refine_ls_number_parameters 206
_refine_ls_number_reflns 15810
_refine_ls_number_restraints 9
_refine_ls_restrained_S_all 1.162
_refine_ls_R_factor_all 0.0890
_refine_ls_R_factor_gt 0.0722
_refine_ls_shift/su_max 0.001
_refine_ls_shift/su_mean 0.000
_refine_ls_structure_factor_coef Fsqd
_refine_ls_weighting_details 'calc w=1/[\s^2^(Fo^2^)+(0.0269P)^2^+0.6326P] where P=(Fo^2^+2Fc^2^)/3'
_refine_ls_weighting_scheme calc
_refine_ls_wR_factor_gt 0.1353
_refine_ls_wR_factor_ref 0.1414
_reflns_number_gt 12721
_reflns_number_total 15810
_reflns_threshold_expression >2sigma(I)
_cod_data_source_file om300836w_si_001.cif
_cod_data_source_block no_105_compound_13-(BF4)2
_cod_depositor_comments
;
The following automatic conversions were performed:
'_atom_site_symetry_multiplicity' tag replaced with
'_atom_site_symmetry_multiplicity'.

Automatic conversion script
Id: cif_correct_tags 1440 2010-10-19 06:21:57Z saulius 

The following automatic conversions were performed:

'_symmetry_cell_setting' value 'Monoclinic' changed to 'monoclinic'
according to /home/saulius/struct/CIF-dictionaries/cif_core.dic
dictionary named 'cif_core.dic' version 2.4.2 from 2011-04-26.

Automatic conversion script
Id: cif_fix_values 1891 2012-01-12 08:04:46Z andrius 
;
_cod_original_sg_symbol_H-M 'P 21/c'
_cod_database_code 4079563

loop_
_symmetry_equiv_pos_as_xyz
'x, y, z'
'-x, y+1/2, -z+1/2'
'-x, -y, -z'
'x, -y-1/2, z-1/2'

loop_
_atom_site_label
_atom_site_type_symbol
_atom_site_fract_x
_atom_site_fract_y
_atom_site_fract_z
_atom_site_U_iso_or_equiv
_atom_site_adp_type
_atom_site_occupancy
_atom_site_symmetry_multiplicity
_atom_site_calc_flag
_atom_site_refinement_flags
_atom_site_disorder_assembly
_atom_site_disorder_group
O1 O 0.86113(8) 0.88716(8) 0.45846(9) 0.0698(3) Uani 1 1 d . . .
N1 N 0.97352(8) 0.69233(8) 0.50211(9) 0.0477(2) Uani 1 1 d . . .
N2 N 0.91547(8) 0.50650(9) 0.62370(8) 0.0462(2) Uani 1 1 d . . .
N3 N 0.67066(9) 0.72627(10) 0.55562(10) 0.0606(3) Uani 1 1 d . . .
N4 N 0.71541(9) 0.54216(10) 0.66486(10) 0.0556(3) Uani 1 1 d . . .
C1 C 0.97529(9) 0.54754(10) 0.53018(10) 0.0426(2) Uani 1 1 d . . .
C2 C 0.87176(10) 0.76798(11) 0.49655(11) 0.0519(3) Uani 1 1 d . . .
C3 C 0.78550(10) 0.69340(11) 0.54936(11) 0.0506(3) Uani 1 1 d . . .
C4 C 0.81228(10) 0.57829(11) 0.61677(11) 0.0471(3) Uani 1 1 d . . .
C5 C 0.63187(11) 0.63492(13) 0.62473(14) 0.0650(4) Uani 1 1 d . . .
H51 H 0.5569 0.6345 0.6433 0.078 Uiso 1 1 calc R . .
C6 C 1.08087(10) 0.76580(11) 0.48549(12) 0.0597(3) Uani 1 1 d . . .
H61 H 1.0771 0.8607 0.5109 0.090 Uiso 1 1 calc R . .
H62 H 1.0884 0.7638 0.4036 0.090 Uiso 1 1 calc R . .
H63 H 1.1471 0.7208 0.5311 0.090 Uiso 1 1 calc R . .
C7 C 0.98562(13) 0.47006(15) 0.73725(12) 0.0701(4) Uani 1 1 d . . .
H71 H 0.9390 0.4171 0.7829 0.105 Uiso 0.486(17) 1 calc PR . .
H72 H 1.0123 0.5537 0.7790 0.105 Uiso 0.486(17) 1 calc PR . .
H73 H 1.0516 0.4155 0.7243 0.105 Uiso 0.486(17) 1 calc PR . .
H74 H 1.0629 0.5071 0.7412 0.105 Uiso 0.514(17) 1 calc PR . .
H75 H 0.9896 0.3705 0.7451 0.105 Uiso 0.514(17) 1 calc PR . .
H76 H 0.9503 0.5087 0.7999 0.105 Uiso 0.514(17) 1 calc PR . .
C8 C 0.60160(14) 0.83972(15) 0.49212(16) 0.0880(5) Uani 1 1 d . . .
H81 H 0.5244 0.8392 0.5117 0.132 Uiso 1 1 calc R . .
H82 H 0.5971 0.8265 0.4088 0.132 Uiso 1 1 calc R . .
H83 H 0.6383 0.9275 0.5145 0.132 Uiso 1 1 calc R . .
C9 C 0.70015(13) 0.41869(14) 0.73547(15) 0.0757(4) Uani 1 1 d . . .
H91 H 0.6189 0.4071 0.7399 0.114 Uiso 1 1 calc R . .
H92 H 0.7435 0.4301 0.8134 0.114 Uiso 1 1 calc R . .
H93 H 0.7280 0.3379 0.6994 0.114 Uiso 1 1 calc R . .
B1 B 0.66193(17) 0.4789(2) 0.29009(19) 0.0795(5) Uani 1 1 d D . .
F1 F 0.65140(12) 0.42440(15) 0.39899(13) 0.1540(5) Uani 1 1 d D A .
F2 F 0.7148(4) 0.6095(2) 0.2954(2) 0.1104(10) Uani 0.623(5) 1 d PD A 1
F3 F 0.7340(4) 0.4063(3) 0.2308(5) 0.202(2) Uani 0.623(5) 1 d PD A 1
F4 F 0.5574(2) 0.4890(7) 0.2223(3) 0.171(2) Uani 0.623(5) 1 d PD A 1
F2A F 0.7596(3) 0.4576(12) 0.2908(8) 0.228(4) Uani 0.377(5) 1 d PD A 2
F3A F 0.5892(5) 0.4043(5) 0.2207(5) 0.134(2) Uani 0.377(5) 1 d PD A 2
F4A F 0.6138(10) 0.5986(5) 0.3007(5) 0.174(3) Uani 0.377(5) 1 d PD A 2

loop_
_atom_site_aniso_label
_atom_site_aniso_U_11
_atom_site_aniso_U_22
_atom_site_aniso_U_33
_atom_site_aniso_U_23
_atom_site_aniso_U_13
_atom_site_aniso_U_12
O1 0.0747(6) 0.0427(4) 0.0955(7) 0.0143(5) 0.0243(6) 0.0092(4)
N1 0.0490(5) 0.0372(4) 0.0591(6) 0.0008(4) 0.0155(5) -0.0003(4)
N2 0.0475(5) 0.0470(5) 0.0460(6) 0.0043(4) 0.0134(4) 0.0037(4)
N3 0.0530(6) 0.0606(6) 0.0703(7) 0.0010(5) 0.0166(5) 0.0117(5)
N4 0.0502(6) 0.0602(6) 0.0596(7) 0.0011(5) 0.0188(5) -0.0014(5)
C1 0.0447(6) 0.0400(5) 0.0439(6) 0.0011(4) 0.0095(5) -0.0005(4)
C2 0.0566(7) 0.0429(6) 0.0576(8) -0.0012(5) 0.0138(6) 0.0027(5)
C3 0.0483(7) 0.0481(6) 0.0567(8) -0.0010(5) 0.0129(6) 0.0052(5)
C4 0.0461(6) 0.0472(6) 0.0503(7) -0.0027(5) 0.0147(5) -0.0008(5)
C5 0.0489(7) 0.0755(8) 0.0740(10) -0.0016(7) 0.0200(7) 0.0070(6)
C6 0.0565(7) 0.0473(6) 0.0776(9) -0.0014(6) 0.0178(7) -0.0094(6)
C7 0.0656(8) 0.0976(10) 0.0470(8) 0.0073(7) 0.0087(6) 0.0075(8)
C8 0.0737(10) 0.0851(10) 0.1070(14) 0.0248(9) 0.0207(9) 0.0334(8)
C9 0.0661(9) 0.0781(9) 0.0895(12) 0.0163(8) 0.0321(8) -0.0067(7)
B1 0.0686(12) 0.0855(12) 0.0807(14) -0.0059(10) 0.0016(10) -0.0044(10)
F1 0.1419(11) 0.1879(12) 0.1234(11) 0.0339(10) -0.0041(9) -0.0412(10)
F2 0.140(2) 0.0839(12) 0.1022(14) -0.0075(10) 0.0039(15) -0.0248(14)
F3 0.207(4) 0.0885(15) 0.358(6) -0.042(2) 0.188(4) 0.0003(17)
F4 0.0522(11) 0.354(6) 0.1002(18) 0.036(3) -0.0037(11) -0.011(2)
F2A 0.0277(18) 0.405(12) 0.247(7) 0.029(7) 0.009(3) 0.001(3)
F3A 0.115(4) 0.128(3) 0.136(3) -0.058(3) -0.042(3) -0.006(2)
F4A 0.242(9) 0.107(3) 0.148(4) -0.026(3) -0.037(5) 0.066(4)

loop_
_atom_type_symbol
_atom_type_description
_atom_type_scat_dispersion_real
_atom_type_scat_dispersion_imag
_atom_type_scat_source
C C 0.0033 0.0016 'International Tables Vol C Tables 4.2.6.8 and 6.1.1.4'
H H 0.0000 0.0000 'International Tables Vol C Tables 4.2.6.8 and 6.1.1.4'
B B 0.0013 0.0007 'International Tables Vol C Tables 4.2.6.8 and 6.1.1.4'
N N 0.0061 0.0033 'International Tables Vol C Tables 4.2.6.8 and 6.1.1.4'
O O 0.0106 0.0060 'International Tables Vol C Tables 4.2.6.8 and 6.1.1.4'
F F 0.0171 0.0103 'International Tables Vol C Tables 4.2.6.8 and 6.1.1.4'

loop_
_geom_angle_atom_site_label_1
_geom_angle_atom_site_label_2
_geom_angle_atom_site_label_3
_geom_angle
_geom_angle_site_symmetry_1
C2 N1 C1 120.24(9) .
C2 N1 C6 118.65(9) .
C1 N1 C6 121.01(9) .
C4 N2 C1 110.23(9) .
C4 N2 C7 121.62(10) .
C1 N2 C7 118.00(9) .
C5 N3 C3 108.00(10) .
C5 N3 C8 125.53(12) .
C3 N3 C8 126.41(12) .
C5 N4 C4 106.69(10) .
C5 N4 C9 125.55(11) .
C4 N4 C9 127.45(10) .
C1 C1 N1 122.74(13) 3_766
C1 C1 N2 120.53(12) 3_766
N1 C1 N2 116.65(9) .
O1 C2 N1 122.94(11) .
O1 C2 C3 125.29(11) .
N1 C2 C3 111.60(9) .
C4 C3 N3 106.77(10) .
C4 C3 C2 122.30(10) .
N3 C3 C2 130.56(10) .
C3 C4 N2 123.92(10) .
C3 C4 N4 107.99(10) .
N2 C4 N4 127.82(10) .
N3 C5 N4 110.54(11) .
N3 C5 H51 124.7 .
N4 C5 H51 124.7 .
N1 C6 H61 109.5 .
N1 C6 H62 109.5 .
H61 C6 H62 109.5 .
N1 C6 H63 109.5 .
H61 C6 H63 109.5 .
H62 C6 H63 109.5 .
N2 C7 H71 109.5 .
N2 C7 H72 109.5 .
H71 C7 H72 109.5 .
N2 C7 H73 109.5 .
H71 C7 H73 109.5 .
H72 C7 H73 109.5 .
N2 C7 H74 109.5 .
H71 C7 H74 141.1 .
H72 C7 H74 56.3 .
H73 C7 H74 56.3 .
N2 C7 H75 109.5 .
H71 C7 H75 56.3 .
H72 C7 H75 141.1 .
H73 C7 H75 56.3 .
H74 C7 H75 109.5 .
N2 C7 H76 109.5 .
H71 C7 H76 56.3 .
H72 C7 H76 56.3 .
H73 C7 H76 141.1 .
H74 C7 H76 109.5 .
H75 C7 H76 109.5 .
N3 C8 H81 109.5 .
N3 C8 H82 109.5 .
H81 C8 H82 109.5 .
N3 C8 H83 109.5 .
H81 C8 H83 109.5 .
H82 C8 H83 109.5 .
N4 C9 H91 109.5 .
N4 C9 H92 109.5 .
H91 C9 H92 109.5 .
N4 C9 H93 109.5 .
H91 C9 H93 109.5 .
H92 C9 H93 109.5 .
F2A B1 F3A 117.0(5) .
F2A B1 F4A 126.7(5) .
F3A B1 F4A 107.7(4) .
F4 B1 F3 108.7(3) .
F2A B1 F1 99.2(4) .
F3A B1 F1 101.9(3) .
F4A B1 F1 98.4(4) .
F4 B1 F1 110.5(2) .
F3 B1 F1 114.6(3) .
F4 B1 F2 108.2(3) .
F3 B1 F2 100.4(2) .
F1 B1 F2 113.86(18) .

loop_
_geom_bond_atom_site_label_1
_geom_bond_atom_site_label_2
_geom_bond_distance
_geom_bond_site_symmetry_2
O1 C2 1.2238(13) .
N1 C2 1.3797(14) .
N1 C1 1.4259(12) .
N1 C6 1.4720(14) .
N2 C4 1.3734(14) .
N2 C1 1.4286(14) .
N2 C7 1.4638(17) .
N3 C5 1.3118(17) .
N3 C3 1.3841(15) .
N3 C8 1.4732(16) .
N4 C5 1.3417(16) .
N4 C4 1.3773(15) .
N4 C9 1.4638(16) .
C1 C1 1.332(2) 3_766
C2 C3 1.4441(16) .
C3 C4 1.3562(16) .
C5 H51 0.9300 .
C6 H61 0.9600 .
C6 H62 0.9600 .
C6 H63 0.9600 .
C7 H71 0.9600 .
C7 H72 0.9600 .
C7 H73 0.9600 .
C7 H74 0.9600 .
C7 H75 0.9600 .
C7 H76 0.9600 .
C8 H81 0.9600 .
C8 H82 0.9600 .
C8 H83 0.9600 .
C9 H91 0.9600 .
C9 H92 0.9600 .
C9 H93 0.9600 .
B1 F2A 1.151(5) .
B1 F3A 1.281(4) .
B1 F4A 1.292(4) .
B1 F4 1.335(3) .
B1 F3 1.356(3) .
B1 F1 1.381(2) .
B1 F2 1.393(3) .

loop_
_geom_torsion_atom_site_label_1
_geom_torsion_atom_site_label_2
_geom_torsion_atom_site_label_3
_geom_torsion_atom_site_label_4
_geom_torsion
_geom_torsion_site_symmetry_4
C2 N1 C1 C1 133.80(15) 3_766
C6 N1 C1 C1 -49.85(19) 3_766
C2 N1 C1 N2 -42.99(15) .
C6 N1 C1 N2 133.37(11) .
C4 N2 C1 C1 -136.29(14) 3_766
C7 N2 C1 C1 77.74(17) 3_766
C4 N2 C1 N1 40.57(13) .
C7 N2 C1 N1 -105.39(12) .
C1 N1 C2 O1 -170.37(11) .
C6 N1 C2 O1 13.19(18) .
C1 N1 C2 C3 14.28(15) .
C6 N1 C2 C3 -162.15(11) .
C5 N3 C3 C4 0.53(15) .
C8 N3 C3 C4 -176.97(13) .
C5 N3 C3 C2 -172.41(13) .
C8 N3 C3 C2 10.1(2) .
O1 C2 C3 C4 -162.36(13) .
N1 C2 C3 C4 12.86(17) .
O1 C2 C3 N3 9.6(2) .
N1 C2 C3 N3 -175.14(12) .
N3 C3 C4 N2 173.65(11) .
C2 C3 C4 N2 -12.69(19) .
N3 C3 C4 N4 -0.72(14) .
C2 C3 C4 N4 172.94(11) .
C1 N2 C4 C3 -14.55(15) .
C7 N2 C4 C3 129.98(13) .
C1 N2 C4 N4 158.66(11) .
C7 N2 C4 N4 -56.81(17) .
C5 N4 C4 C3 0.64(14) .
C9 N4 C4 C3 174.48(12) .
C5 N4 C4 N2 -173.43(12) .
C9 N4 C4 N2 0.4(2) .
C3 N3 C5 N4 -0.13(16) .
C8 N3 C5 N4 177.40(13) .
C4 N4 C5 N3 -0.31(15) .
C9 N4 C5 N3 -174.30(13) .
